data_4116514
loop_
_publ_author_name
'Paul-Michael Pellny'
'Frank G. Kirchbauer'
'Vladimir V. Burlakov'
'Wolfgang Baumann'
'Anke Spannenberg'
'Uwe Rosenthal'

_publ_section_title
;
 Reactivity of Permethylzirconocene and Permethyltitanocene toward
 Disubstituted 1,3-Butadiynes: \h4- vs \h2-Complexation or C-C Coupling
 with the Permethyltitanocene
;
_journal_name_full 'Journal of the American Chemical Society'
_journal_page_first 8313
_journal_page_last 8323
_journal_paper_doi 10.1021/ja991046z
_journal_volume 121
_journal_year 1999
_chemical_formula_sum 'C30 H48 Si2 Zr'
_chemical_formula_weight 556.08
_chemical_name_systematic
; 
 ? 
;
_space_group_IT_number 14
_symmetry_cell_setting monoclinic
_symmetry_space_group_name_Hall '-P 2ybc'
_symmetry_space_group_name_H-M 'P 1 21/c 1'
_atom_sites_solution_hydrogens geom
_atom_sites_solution_primary direct
_atom_sites_solution_secondary difmap
_audit_creation_method SHELXL
_cell_angle_alpha 90.00
_cell_angle_beta 94.50(3)
_cell_angle_gamma 90.00
_cell_formula_units_Z 4
_cell_length_a 10.595(2)
_cell_length_b 18.220(4)
_cell_length_c 15.891(3)
_cell_measurement_reflns_used 5000
_cell_measurement_temperature 200(2)
_cell_measurement_theta_max 20
_cell_measurement_theta_min 4
_cell_volume 3058.2(11)
_computing_cell_refinement STOE-CELL
_computing_data_collection STOE-EXPOSE
_computing_data_reduction STOE-INTEGRATE
_computing_molecular_graphics XP
_computing_publication_material SHELXL-93
_computing_structure_refinement 'SHELXL-93 (Sheldrick, 1993)'
_computing_structure_solution 'SHELXS-86 (Sheldrick, 1990)'
_diffrn_ambient_temperature 200(2)
_diffrn_measurement_device STOE-IPDS
_diffrn_measurement_method 'LASER SCANNED IMAGING PLATE'
_diffrn_radiation_monochromator graphite
_diffrn_radiation_source 'fine-focus sealed tube'
_diffrn_radiation_type MoK\a
_diffrn_radiation_wavelength 0.71073
_diffrn_reflns_av_R_equivalents 0.0247
_diffrn_reflns_av_sigmaI/netI 0.0451
_diffrn_reflns_limit_h_max 12
_diffrn_reflns_limit_h_min -12
_diffrn_reflns_limit_k_max 21
_diffrn_reflns_limit_k_min 0
_diffrn_reflns_limit_l_max 18
_diffrn_reflns_limit_l_min -18
_diffrn_reflns_number 8957
_diffrn_reflns_theta_max 24.23
_diffrn_reflns_theta_min 2.23
_diffrn_standards_interval_time 360
_diffrn_standards_number 50-200
_exptl_absorpt_coefficient_mu 0.453
_exptl_absorpt_correction_type NO
_exptl_crystal_colour ORANGE
_exptl_crystal_density_diffrn 1.208
_exptl_crystal_description PRISM
_exptl_crystal_F_000 1184
_exptl_crystal_size_max 0.4
_exptl_crystal_size_mid 0.2
_exptl_crystal_size_min 0.2
_refine_diff_density_max 0.793
_refine_diff_density_min -0.537
_refine_diff_density_rms 0.091
_refine_ls_extinction_method none
_refine_ls_goodness_of_fit_all 1.057
_refine_ls_goodness_of_fit_obs 1.128
_refine_ls_matrix_type full
_refine_ls_number_parameters 288
_refine_ls_number_reflns 4579
_refine_ls_number_restraints 0
_refine_ls_restrained_S_all 1.057
_refine_ls_restrained_S_obs 1.128
_refine_ls_R_factor_all 0.0653
_refine_ls_R_factor_obs 0.0490
_refine_ls_shift/esd_max -0.001
_refine_ls_shift/esd_mean 0.000
_refine_ls_structure_factor_coef Fsqd
_refine_ls_weighting_details 'w=1/[\s^2^(Fo^2^)+(0.0783P)^2^+3.0539P] where P=(Fo^2^+2Fc^2^)/3'
_refine_ls_weighting_scheme calc
_refine_ls_wR_factor_all 0.1348
_refine_ls_wR_factor_obs 0.1266
_reflns_number_observed 3595
_reflns_number_total 4579
_reflns_observed_criterion >2sigma(I)
_cod_data_source_file ja991046z_2.cif
_cod_data_source_block 770
_cod_depositor_comments
;
The following automatic conversions were performed:

'_refine_ls_weighting_scheme' value 'calc
w=1/[\s^2^(Fo^2^)+(0.0783P)^2^+3.0539P] where P=(Fo^2^+2Fc^2^)/3' was
changed to 'calc'. New tag '_refine_ls_weighting_details' was
created. The value of the new tag was set to
'w=1/[\s^2^(Fo^2^)+(0.0783P)^2^+3.0539P] where P=(Fo^2^+2Fc^2^)/3'.

Automatic conversion script
Id: cif_fix_values 3143 2015-03-26 13:38:13Z robertas 
;
_cod_database_code 4116514

loop_
_symmetry_equiv_pos_as_xyz
'x, y, z'
'-x, y+1/2, -z+1/2'
'-x, -y, -z'
'x, -y-1/2, z-1/2'

loop_
_atom_site_aniso_label
_atom_site_aniso_U_11
_atom_site_aniso_U_22
_atom_site_aniso_U_33
_atom_site_aniso_U_23
_atom_site_aniso_U_13
_atom_site_aniso_U_12
C1 0.033(3) 0.025(2) 0.031(2) 0.001(2) 0.004(2) 0.000(2)
C2 0.036(3) 0.021(2) 0.026(2) -0.006(2) 0.007(2) -0.001(2)
C3 0.030(3) 0.029(2) 0.019(2) -0.005(2) -0.001(2) -0.007(2)
C4 0.029(3) 0.023(2) 0.026(2) -0.001(2) 0.005(2) -0.005(2)
C5 0.021(3) 0.025(3) 0.099(5) 0.009(3) 0.004(3) -0.003(2)
C6 0.069(4) 0.045(3) 0.037(3) -0.010(2) 0.029(3) -0.037(3)
C7 0.048(4) 0.036(3) 0.062(4) 0.022(3) -0.025(3) -0.025(3)
C8 0.040(3) 0.026(3) 0.084(4) -0.013(3) 0.025(3) -0.010(2)
C9 0.069(4) 0.049(3) 0.028(3) 0.009(2) -0.009(3) -0.039(3)
C23 0.044(5) 0.064(5) 0.210(11) 0.010(6) 0.006(6) 0.000(3)
C24 0.181(10) 0.116(7) 0.072(5) -0.038(5) 0.082(6) -0.091(7)
C27 0.107(7) 0.057(4) 0.135(7) 0.056(5) -0.064(6) -0.038(4)
C26 0.089(6) 0.043(4) 0.170(9) -0.023(5) 0.063(6) -0.012(4)
C10 0.127(8) 0.143(8) 0.046(4) 0.019(4) -0.026(4) -0.091(6)
C17 0.046(4) 0.069(4) 0.053(3) 0.002(3) -0.006(3) -0.018(3)
C18 0.066(5) 0.086(5) 0.056(4) 0.036(4) -0.025(3) -0.019(4)
C19 0.060(5) 0.075(5) 0.113(6) -0.022(4) -0.023(4) 0.035(4)
C20 0.089(6) 0.038(3) 0.115(6) -0.012(4) 0.040(5) 0.009(3)
C21 0.086(6) 0.068(5) 0.175(9) 0.017(5) 0.091(6) 0.031(4)
C22 0.186(11) 0.134(8) 0.125(8) -0.054(7) -0.089(8) 0.129(8)
Si1 0.0314(9) 0.0352(8) 0.0430(8) 0.0005(6) -0.0075(6) 0.0024(6)
Si2 0.0457(10) 0.0340(8) 0.0521(9) -0.0029(6) 0.0033(7) 0.0168(6)
Zr 0.0225(3) 0.0191(2) 0.0190(2) -0.0001(2) 0.0039(2) -0.0033(2)

loop_
_atom_site_label
_atom_site_type_symbol
_atom_site_fract_x
_atom_site_fract_y
_atom_site_fract_z
_atom_site_U_iso_or_equiv
_atom_site_thermal_displace_type
_atom_site_occupancy
_atom_site_calc_flag
_atom_site_refinement_flags
_atom_site_disorder_group
C1 C 0.8142(5) -0.0364(2) 0.2251(3) 0.0294(11) Uani 1 d . .
C2 C 0.7224(4) -0.0162(2) 0.1719(3) 0.0271(10) Uani 1 d . .
C3 C 0.6241(4) 0.0268(2) 0.1475(3) 0.0261(10) Uani 1 d . .
C4 C 0.5468(4) 0.0800(2) 0.1594(3) 0.0259(10) Uani 1 d . .
C5 C 0.9212(5) 0.1228(3) 0.2788(4) 0.048(2) Uani 1 d . .
C6 C 0.8571(6) 0.1426(3) 0.2017(3) 0.049(2) Uani 1 d . .
C7 C 0.7617(6) 0.1906(3) 0.2175(4) 0.050(2) Uani 1 d . .
C8 C 0.7636(5) 0.2015(3) 0.3032(4) 0.0485(15) Uani 1 d . .
C9 C 0.8639(6) 0.1600(3) 0.3420(3) 0.050(2) Uani 1 d . .
C23 C 1.0423(7) 0.0788(4) 0.2923(7) 0.106(3) Uani 1 d . .
H23A H 1.0631(7) 0.0583(4) 0.2395(7) 0.159 Uiso 1 calc R .
H23B H 1.0308(7) 0.0400(4) 0.3318(7) 0.159 Uiso 1 calc R .
H23C H 1.1097(7) 0.1104(4) 0.3141(7) 0.159 Uiso 1 calc R .
C24 C 0.8945(10) 0.1194(5) 0.1145(5) 0.119(4) Uani 1 d . .
H24A H 0.9640(10) 0.0855(5) 0.1209(5) 0.179 Uiso 1 calc R .
H24B H 0.9194(10) 0.1619(5) 0.0842(5) 0.179 Uiso 1 calc R .
H24C H 0.8237(10) 0.0962(5) 0.0839(5) 0.179 Uiso 1 calc R .
C27 C 0.6836(8) 0.2335(4) 0.1512(6) 0.104(3) Uani 1 d . .
H27A H 0.6991(8) 0.2153(4) 0.0962(6) 0.155 Uiso 1 calc R .
H27B H 0.7065(8) 0.2845(4) 0.1551(6) 0.155 Uiso 1 calc R .
H27C H 0.5954(8) 0.2281(4) 0.1599(6) 0.155 Uiso 1 calc R .
C26 C 0.6863(8) 0.2597(4) 0.3453(6) 0.098(3) Uani 1 d . .
H26A H 0.7032(8) 0.2568(4) 0.4054(6) 0.147 Uiso 1 calc R .
H26B H 0.5977(8) 0.2514(4) 0.3308(6) 0.147 Uiso 1 calc R .
H26C H 0.7091(8) 0.3075(4) 0.3261(6) 0.147 Uiso 1 calc R .
C10 C 0.9213(9) 0.1668(5) 0.4331(4) 0.107(4) Uani 1 d . .
H10A H 0.8653(9) 0.1947(5) 0.4654(4) 0.161 Uiso 1 calc R .
H10B H 1.0016(9) 0.1912(5) 0.4337(4) 0.161 Uiso 1 calc R .
H10C H 0.9328(9) 0.1187(5) 0.4573(4) 0.161 Uiso 1 calc R .
C11A C 0.6114(11) -0.0422(4) 0.3594(6) 0.027(2) Uiso 0.65 d P 1
C12A C 0.5028(7) -0.0003(6) 0.3297(5) 0.024(2) Uiso 0.65 d P 1
C13A C 0.5101(8) 0.0698(4) 0.3721(6) 0.027(2) Uiso 0.65 d P 1
C14A C 0.6211(11) 0.0687(4) 0.4292(5) 0.027(2) Uiso 0.65 d P 1
C15A C 0.6853(7) 0.0017(6) 0.4208(6) 0.027(2) Uiso 0.65 d P 1
C25A C 0.6301(10) -0.1203(5) 0.3393(6) 0.061(3) Uiso 0.65 d P 1
H25A H 0.7094(10) -0.1367(5) 0.3661(6) 0.091 Uiso 0.65 calc PR 1
H25B H 0.6305(10) -0.1261(5) 0.2793(6) 0.091 Uiso 0.65 calc PR 1
H25C H 0.5625(10) -0.1488(5) 0.3595(6) 0.091 Uiso 0.65 calc PR 1
C29A C 0.3902(9) -0.0234(6) 0.2728(6) 0.061(3) Uiso 0.65 d P 1
H29A H 0.3328(9) 0.0172(6) 0.2643(6) 0.092 Uiso 0.65 calc PR 1
H29B H 0.3482(9) -0.0634(6) 0.2981(6) 0.092 Uiso 0.65 calc PR 1
H29C H 0.4177(9) -0.0387(6) 0.2194(6) 0.092 Uiso 0.65 calc PR 1
C30A C 0.4125(9) 0.1292(5) 0.3696(6) 0.059(2) Uiso 0.65 d P 1
H30A H 0.3466(9) 0.1184(5) 0.3265(6) 0.088 Uiso 0.65 calc PR 1
H30B H 0.4511(9) 0.1753(5) 0.3575(6) 0.088 Uiso 0.65 calc PR 1
H30C H 0.3772(9) 0.1321(5) 0.4234(6) 0.088 Uiso 0.65 calc PR 1
C28A C 0.6450(9) 0.1197(5) 0.5018(6) 0.055(2) Uiso 0.65 d P 1
H28A H 0.5905(9) 0.1617(5) 0.4940(6) 0.082 Uiso 0.65 calc PR 1
H28B H 0.7317(9) 0.1354(5) 0.5052(6) 0.082 Uiso 0.65 calc PR 1
H28C H 0.6281(9) 0.0950(5) 0.5531(6) 0.082 Uiso 0.65 calc PR 1
C16A C 0.7979(9) -0.0247(5) 0.4734(6) 0.059(2) Uiso 0.65 d P 1
H16A H 0.8222(9) -0.0721(5) 0.4538(6) 0.088 Uiso 0.65 calc PR 1
H16B H 0.7780(9) -0.0283(5) 0.5311(6) 0.088 Uiso 0.65 calc PR 1
H16C H 0.8665(9) 0.0092(5) 0.4693(6) 0.088 Uiso 0.65 calc PR 1
C17 C 0.2996(6) 0.0349(3) 0.0628(4) 0.056(2) Uani 1 d . .
H17A H 0.2292(6) 0.0519(3) 0.0262(4) 0.084 Uiso 1 calc R .
H17B H 0.2693(6) 0.0160(3) 0.1139(4) 0.084 Uiso 1 calc R .
H17C H 0.3432(6) -0.0031(3) 0.0350(4) 0.084 Uiso 1 calc R .
C18 C 0.4668(7) 0.1476(4) -0.0127(4) 0.071(2) Uani 1 d . .
H18A H 0.5240(7) 0.1878(4) -0.0008(4) 0.106 Uiso 1 calc R .
H18B H 0.3958(7) 0.1640(4) -0.0491(4) 0.106 Uiso 1 calc R .
H18C H 0.5098(7) 0.1090(4) -0.0400(4) 0.106 Uiso 1 calc R .
C19 C 0.3189(7) 0.1858(4) 0.1395(5) 0.084(2) Uani 1 d . .
H19A H 0.3737(7) 0.2267(4) 0.1535(5) 0.126 Uiso 1 calc R .
H19B H 0.2866(7) 0.1669(4) 0.1899(5) 0.126 Uiso 1 calc R .
H19C H 0.2496(7) 0.2016(4) 0.1011(5) 0.126 Uiso 1 calc R .
C20 C 0.8441(7) -0.2003(3) 0.1874(5) 0.079(2) Uani 1 d . .
H20A H 0.7917(7) -0.2130(3) 0.2318(5) 0.119 Uiso 1 calc R .
H20B H 0.9047(7) -0.2387(3) 0.1809(5) 0.119 Uiso 1 calc R .
H20C H 0.7921(7) -0.1944(3) 0.1355(5) 0.119 Uiso 1 calc R .
C21 C 1.0269(8) -0.0925(4) 0.1261(6) 0.105(3) Uani 1 d . .
H21A H 1.0722(8) -0.0475(4) 0.1376(6) 0.158 Uiso 1 calc R .
H21B H 0.9736(8) -0.0875(4) 0.0747(6) 0.158 Uiso 1 calc R .
H21C H 1.0861(8) -0.1317(4) 0.1202(6) 0.158 Uiso 1 calc R .
C22 C 1.0296(11) -0.1290(5) 0.3128(6) 0.154(6) Uani 1 d . .
H22A H 0.9772(11) -0.1397(5) 0.3579(6) 0.231 Uiso 1 calc R .
H22B H 1.0789(11) -0.0859(5) 0.3265(6) 0.231 Uiso 1 calc R .
H22C H 1.0852(11) -0.1697(5) 0.3053(6) 0.231 Uiso 1 calc R .
Si1 Si 0.40973(14) 0.11233(7) 0.08846(9) 0.0371(3) Uani 1 d . .
Si2 Si 0.9284(2) -0.11326(8) 0.21398(10) 0.0440(4) Uani 1 d . .
Zr Zr 0.70113(4) 0.06666(2) 0.27946(2) 0.0201(2) Uani 1 d . .
C11B C 0.6754(16) -0.0350(9) 0.3904(11) 0.028(3) Uiso 0.35 d P 2
C12B C 0.5634(18) -0.0346(8) 0.3334(10) 0.023(3) Uiso 0.35 d P 2
C13B C 0.5002(13) 0.0307(12) 0.3459(10) 0.029(3) Uiso 0.35 d P 2
C14B C 0.5698(22) 0.0702(7) 0.4070(12) 0.027(3) Uiso 0.35 d P 2
C15B C 0.6760(14) 0.0300(12) 0.4349(9) 0.026(4) Uiso 0.35 d P 2
C25B C 0.7643(23) -0.0995(13) 0.4047(15) 0.093(7) Uiso 0.35 d P 2
H25D H 0.7415(23) -0.1372(13) 0.3641(15) 0.139 Uiso 0.35 calc PR 2
H25E H 0.7583(23) -0.1185(13) 0.4606(15) 0.139 Uiso 0.35 calc PR 2
H25F H 0.8496(23) -0.0839(13) 0.3985(15) 0.139 Uiso 0.35 calc PR 2
C29B C 0.5291(22) -0.1041(12) 0.2780(14) 0.084(6) Uiso 0.35 d P 2
H29D H 0.5966(22) -0.1392(12) 0.2852(14) 0.125 Uiso 0.35 calc PR 2
H29E H 0.5173(22) -0.0900(12) 0.2197(14) 0.125 Uiso 0.35 calc PR 2
H29F H 0.4525(22) -0.1255(12) 0.2952(14) 0.125 Uiso 0.35 calc PR 2
C30B C 0.3737(31) 0.0503(18) 0.3077(22) 0.139(12) Uiso 0.35 d P 2
H30D H 0.3514(31) 0.0984(18) 0.3263(22) 0.209 Uiso 0.35 calc PR 2
H30E H 0.3128(31) 0.0153(18) 0.3245(22) 0.209 Uiso 0.35 calc PR 2
H30F H 0.3744(31) 0.0501(18) 0.2473(22) 0.209 Uiso 0.35 calc PR 2
C28B C 0.5302(25) 0.1354(13) 0.4541(15) 0.097(7) Uiso 0.35 d P 2
H28D H 0.4553(25) 0.1562(13) 0.4255(15) 0.145 Uiso 0.35 calc PR 2
H28E H 0.5969(25) 0.1712(13) 0.4571(15) 0.145 Uiso 0.35 calc PR 2
H28F H 0.5127(25) 0.1211(13) 0.5101(15) 0.145 Uiso 0.35 calc PR 2
C16B C 0.7729(21) 0.0397(12) 0.5118(13) 0.081(6) Uiso 0.35 d P 2
H16D H 0.8353(21) 0.0015(12) 0.5119(13) 0.121 Uiso 0.35 calc PR 2
H16E H 0.7302(21) 0.0371(12) 0.5628(13) 0.121 Uiso 0.35 calc PR 2
H16F H 0.8136(21) 0.0866(12) 0.5085(13) 0.121 Uiso 0.35 calc PR 2

loop_
_atom_type_symbol
_atom_type_description
_atom_type_scat_dispersion_real
_atom_type_scat_dispersion_imag
_atom_type_scat_source
C C 0.0033 0.0016 'International Tables Vol C Tables 4.2.6.8 and 6.1.1.4'
H H 0.0000 0.0000 'International Tables Vol C Tables 4.2.6.8 and 6.1.1.4'
Si Si 0.0817 0.0704 'International Tables Vol C Tables 4.2.6.8 and 6.1.1.4'
Zr Zr -2.9673 0.5597 'International Tables Vol C Tables 4.2.6.8 and 6.1.1.4'

loop_
_geom_angle_atom_site_label_1
_geom_angle_atom_site_label_2
_geom_angle_atom_site_label_3
_geom_angle
C2 C1 Si2 127.7(4)
C2 C1 Zr 69.2(3)
Si2 C1 Zr 163.1(3)
C1 C2 C3 152.5(4)
C1 C2 Zr 79.2(3)
C3 C2 Zr 73.2(2)
C4 C3 C2 152.3(4)
C4 C3 Zr 79.3(3)
C2 C3 Zr 73.1(2)
C3 C4 Si1 128.4(3)
C3 C4 Zr 69.2(3)
Si1 C4 Zr 162.4(2)
C9 C5 C6 107.3(5)
C9 C5 C23 124.6(7)
C6 C5 C23 127.5(7)
C9 C5 Zr 75.0(3)
C6 C5 Zr 74.1(3)
C23 C5 Zr 123.6(4)
C7 C6 C5 108.6(5)
C7 C6 C24 126.0(7)
C5 C6 C24 125.3(7)
C7 C6 Zr 75.1(3)
C5 C6 Zr 74.0(3)
C24 C6 Zr 120.8(4)
C8 C7 C6 108.6(5)
C8 C7 C27 125.6(7)
C6 C7 C27 125.0(7)
C8 C7 Zr 74.4(3)
C6 C7 Zr 73.7(3)
C27 C7 Zr 125.8(4)
C7 C8 C9 107.9(5)
C7 C8 C26 124.6(7)
C9 C8 C26 126.6(7)
C7 C8 Zr 74.5(3)
C9 C8 Zr 74.1(3)
C26 C8 Zr 126.1(4)
C5 C9 C8 107.7(5)
C5 C9 C10 124.1(7)
C8 C9 C10 126.9(7)
C5 C9 Zr 73.5(3)
C8 C9 Zr 74.1(3)
C10 C9 Zr 128.7(4)
C12A C11A C15A 107.9(7)
C12A C11A C25A 124.2(11)
C15A C11A C25A 127.2(11)
C12A C11A Zr 75.2(4)
C15A C11A Zr 72.9(4)
C25A C11A Zr 125.1(5)
C11A C12A C13A 107.8(7)
C11A C12A C29A 129.1(10)
C13A C12A C29A 122.8(9)
C11A C12A Zr 72.8(4)
C13A C12A Zr 73.4(4)
C29A C12A Zr 124.6(5)
C14A C13A C12A 107.1(6)
C14A C13A C30A 124.1(9)
C12A C13A C30A 128.1(9)
C14A C13A Zr 73.7(4)
C12A C13A Zr 74.4(4)
C30A C13A Zr 124.7(5)
C15A C14A C13A 109.4(7)
C15A C14A C28A 124.2(11)
C13A C14A C28A 124.4(9)
C15A C14A Zr 72.8(4)
C13A C14A Zr 74.3(4)
C28A C14A Zr 132.4(6)
C14A C15A C11A 107.7(7)
C14A C15A C16A 126.9(11)
C11A C15A C16A 124.9(11)
C14A C15A Zr 75.4(4)
C11A C15A Zr 74.5(4)
C16A C15A Zr 122.7(5)
C17 Si1 C4 109.9(2)
C17 Si1 C19 107.6(3)
C4 Si1 C19 111.5(3)
C17 Si1 C18 108.1(3)
C4 Si1 C18 109.8(3)
C19 Si1 C18 109.8(4)
C21 Si2 C20 107.1(4)
C21 Si2 C22 110.4(5)
C20 Si2 C22 107.3(5)
C21 Si2 C1 109.1(3)
C20 Si2 C1 111.1(3)
C22 Si2 C1 111.8(3)
C2 Zr C3 33.7(2)
C2 Zr C1 31.6(2)
C3 Zr C1 65.3(2)
C2 Zr C4 65.3(2)
C3 Zr C4 31.58(15)
C1 Zr C4 96.85(15)
C2 Zr C13B 105.9(5)
C3 Zr C13B 92.8(4)
C1 Zr C13B 113.8(5)
C4 Zr C13B 79.5(3)
C2 Zr C12B 82.4(3)
C3 Zr C12B 84.7(4)
C1 Zr C12B 82.6(4)
C4 Zr C12B 88.2(5)
C13B Zr C12B 31.7(5)
C2 Zr C5 96.7(2)
C3 Zr C5 112.4(2)
C1 Zr C5 80.3(2)
C4 Zr C5 121.2(2)
C13B Zr C5 154.8(5)
C12B Zr C5 147.4(5)
C2 Zr C14B 134.3(4)
C3 Zr C14B 123.7(6)
C1 Zr C14B 128.3(3)
C4 Zr C14B 104.3(6)
C13B Zr C14B 31.4(6)
C12B Zr C14B 52.2(5)
C5 Zr C14B 123.4(5)
C2 Zr C6 83.8(2)
C3 Zr C6 85.8(2)
C1 Zr C6 83.7(2)
C4 Zr C6 89.3(2)
C13B Zr C6 160.1(4)
C12B Zr C6 165.6(3)
C5 Zr C6 31.9(2)
C14B Zr C6 141.9(4)
C2 Zr C15A 111.4(3)
C3 Zr C15A 127.6(3)
C1 Zr C15A 91.3(3)
C4 Zr C15A 130.6(2)
C5 Zr C15A 108.2(2)
C6 Zr C15A 140.1(2)
C2 Zr C9 128.2(2)
C3 Zr C9 137.7(2)
C1 Zr C9 108.4(2)
C4 Zr C9 129.0(2)
C13B Zr C9 124.8(5)
C12B Zr C9 137.4(4)
C5 Zr C9 31.5(2)
C14B Zr C9 93.9(5)
C6 Zr C9 52.1(2)
C15A Zr C9 93.2(3)
C2 Zr C7 104.5(2)
C3 Zr C7 90.5(2)
C1 Zr C7 113.6(2)
C4 Zr C7 77.49(15)
C13B Zr C7 129.1(5)
C12B Zr C7 159.4(5)
C5 Zr C7 52.3(2)
C14B Zr C7 116.8(3)
C6 Zr C7 31.2(2)
C15A Zr C7 141.3(3)
C9 Zr C7 52.0(2)
C15B C11B C12B 106.9(12)
C15B C11B C25B 127.8(20)
C12B C11B C25B 124.9(19)
C15B C11B Zr 74.9(7)
C12B C11B Zr 72.1(7)
C25B C11B Zr 124.2(12)
C13B C12B C11B 107.3(13)
C13B C12B C29B 132.8(21)
C11B C12B C29B 119.7(18)
C13B C12B Zr 73.9(8)
C11B C12B Zr 75.4(7)
C29B C12B Zr 120.7(11)
C12B C13B C14B 108.2(14)
C12B C13B C30B 125.7(23)
C14B C13B C30B 125.7(23)
C12B C13B Zr 74.4(8)
C14B C13B Zr 74.8(8)
C30B C13B Zr 122.1(15)
C15B C14B C13B 108.9(14)
C15B C14B C28B 121.2(22)
C13B C14B C28B 128.2(22)
C15B C14B Zr 76.2(8)
C13B C14B Zr 73.8(8)
C28B C14B Zr 128.0(12)
C14B C15B C11B 108.6(13)
C14B C15B C16B 131.7(21)
C11B C15B C16B 118.7(18)
C14B C15B Zr 72.6(8)
C11B C15B Zr 74.3(8)
C16B C15B Zr 127.8(11)

loop_
_geom_bond_atom_site_label_1
_geom_bond_atom_site_label_2
_geom_bond_distance
C1 C2 1.291(6)
C1 Si2 1.868(5)
C1 Zr 2.422(4)
C2 C3 1.337(6)
C2 Zr 2.305(4)
C3 C4 1.293(6)
C3 Zr 2.307(4)
C4 Si1 1.863(5)
C4 Zr 2.426(5)
C5 C9 1.389(8)
C5 C6 1.400(8)
C5 C23 1.513(9)
C5 Zr 2.546(5)
C6 C7 1.374(9)
C6 C24 1.530(8)
C6 Zr 2.548(5)
C7 C8 1.376(8)
C7 C27 1.507(8)
C7 Zr 2.566(5)
C8 C9 1.407(8)
C8 C26 1.525(8)
C8 Zr 2.565(5)
C9 C10 1.531(8)
C9 Zr 2.566(5)
C11A C12A 1.429(12)
C11A C15A 1.443(13)
C11A C25A 1.475(12)
C11A Zr 2.577(7)
C12A C13A 1.443(10)
C12A C29A 1.500(12)
C12A Zr 2.609(7)
C13A C14A 1.428(12)
C13A C30A 1.495(12)
C13A Zr 2.596(7)
C14A C15A 1.409(12)
C14A C28A 1.488(12)
C14A Zr 2.588(7)
C15A C16A 1.482(12)
C15A Zr 2.556(7)
C17 Si1 1.855(6)
C18 Si1 1.875(6)
C19 Si1 1.870(6)
C20 Si2 1.853(7)
C21 Si2 1.847(7)
C22 Si2 1.854(8)
Zr C13B 2.536(14)
Zr C12B 2.543(13)
Zr C14B 2.548(13)
C11B C15B 1.38(2)
C11B C12B 1.44(2)
C11B C25B 1.51(3)
C12B C13B 1.39(2)
C12B C29B 1.57(2)
C13B C14B 1.38(3)
C13B C30B 1.47(3)
C14B C15B 1.39(2)
C14B C28B 1.48(3)
C15B C16B 1.54(3)
